data_7135143
loop_
_publ_author_name
'Chang, Ke-Wei'
'Lai, Ting-Yi'
'Chin, To-Jen'
'Anitha, Mandala'
'Liu, Yi-Hung'
'Ishiwari, Fumitaka'
'Saeki, Akinori'
'Farrell, Jeffrey M.'

_publ_section_title
;
 Facile &#x3c0;-extension of boron-doped polycyclic aromatic hydrocarbons
 by frustrated Lewis pair alkynylation.
;
_journal_name_full 'Chemical communications (Cambridge, England)'
_journal_paper_doi 10.1039/d5cc05480j
_journal_year 2025
_chemical_formula_sum 'C26 H16 B F'
_chemical_formula_weight 358.20
_space_group_crystal_system monoclinic
_space_group_IT_number 14
_space_group_name_Hall '-P 2ybc'
_space_group_name_H-M_alt 'P 1 21/c 1'
_atom_sites_solution_hydrogens mixed
_audit_creation_method SHELXL-2019/3
_audit_update_record
;
2025-08-25 deposited with the CCDC.	2025-10-24 downloaded from the CCDC.
;
_cell_angle_alpha 90
_cell_angle_beta 92.161(4)
_cell_angle_gamma 90
_cell_formula_units_Z 4
_cell_length_a 3.8479(3)
_cell_length_b 25.1200(15)
_cell_length_c 18.2066(12)
_cell_measurement_reflns_used 9916
_cell_measurement_temperature 100(2)
_cell_measurement_theta_max 70.09
_cell_measurement_theta_min 3.00
_cell_volume 1758.6(2)
_computing_cell_refinement 'SAINT V8.40B (Bruker AXS LLC, 2019)'
_computing_data_collection 'Bruker APEX4'
_computing_data_reduction 'SAINT V8.40B (Bruker AXS LLC, 2019)'
_computing_molecular_graphics 'Bruker SHELXTL'
_computing_publication_material 'Bruker SHELXTL'
_computing_structure_refinement 'SHELXL-2019/2 (Sheldrick, 2019)'
_computing_structure_solution 'SHELXT 2018/2 (Sheldrick, 2018)'
_diffrn_ambient_temperature 100(2)
_diffrn_measured_fraction_theta_full 0.982
_diffrn_measured_fraction_theta_max 0.972
_diffrn_measurement_device_type 'Bruker AXS D8 VENTURE, PhotonIII_C28'
_diffrn_measurement_method '\w and \f scans'
_diffrn_radiation_type CuK\a
_diffrn_radiation_wavelength 1.54178
_diffrn_reflns_av_R_equivalents 0.0686
_diffrn_reflns_av_unetI/netI 0.0407
_diffrn_reflns_Laue_measured_fraction_full 0.982
_diffrn_reflns_Laue_measured_fraction_max 0.972
_diffrn_reflns_limit_h_max 4
_diffrn_reflns_limit_h_min -4
_diffrn_reflns_limit_k_max 30
_diffrn_reflns_limit_k_min -30
_diffrn_reflns_limit_l_max 22
_diffrn_reflns_limit_l_min -22
_diffrn_reflns_number 25874
_diffrn_reflns_point_group_measured_fraction_full 0.982
_diffrn_reflns_point_group_measured_fraction_max 0.972
_diffrn_reflns_theta_full 67.679
_diffrn_reflns_theta_max 70.185
_diffrn_reflns_theta_min 2.999
_diffrn_source 'I-mu-S microfocus sealed tube'
_exptl_absorpt_coefficient_mu 0.657
_exptl_absorpt_correction_T_max 1.0000
_exptl_absorpt_correction_T_min 0.7253
_exptl_absorpt_correction_type multi-scan
_exptl_absorpt_process_details
; 
SADABS 2016/2: Krause, L., Herbst-Irmer, R., Sheldrick, G. M., Stalke, D. (2015). 
"Comparison of silver and molybdenum microfocus X-ray sources for 
single-crystal structure determination" 
J. Appl. Cryst. 48, 3-10. 
doi:10.1107/S1600576714022985 
;
_exptl_crystal_colour orange
_exptl_crystal_density_diffrn 1.353
_exptl_crystal_description plate
_exptl_crystal_F_000 744
_exptl_crystal_size_max 0.210
_exptl_crystal_size_mid 0.150
_exptl_crystal_size_min 0.100
_refine_diff_density_max 0.175
_refine_diff_density_min -0.259
_refine_diff_density_rms 0.053
_refine_ls_extinction_method none
_refine_ls_goodness_of_fit_ref 1.041
_refine_ls_hydrogen_treatment mixed
_refine_ls_matrix_type full
_refine_ls_number_parameters 265
_refine_ls_number_reflns 3261
_refine_ls_number_restraints 0
_refine_ls_restrained_S_all 1.041
_refine_ls_R_factor_all 0.0683
_refine_ls_R_factor_gt 0.0495
_refine_ls_shift/su_max 0.000
_refine_ls_shift/su_mean 0.000
_refine_ls_structure_factor_coef Fsqd
_refine_ls_weighting_details 'w=1/[\s^2^(Fo^2^)+(0.0818P)^2^+0.5982P] where P=(Fo^2^+2Fc^2^)/3'
_refine_ls_weighting_scheme calc
_refine_ls_wR_factor_gt 0.1334
_refine_ls_wR_factor_ref 0.1466
_reflns_Friedel_coverage 0.000
_reflns_number_gt 2520
_reflns_number_total 3261
_reflns_threshold_expression 'I > 2\s(I)'
_cod_data_source_file d5cc05480j2.cif
_cod_data_source_block ic22482
_cod_depositor_comments
;
The following automatic conversions were performed:

data item '_exptl_absorpt_correction_type' value 'Multi-Scan' was
changed to 'multi-scan' in accordance with the
/home/data/users/saulius/crontab/automatic-downloads/rss-feeds/RSC/lib/dictionaries/cif_core.dic
dictionary named 'cif_core.dic' version 2.4.2 last updated on
2011-04-26.

Automatic conversion script
Id: cif_fix_values 8170 2020-07-09 18:12:32Z antanas 
;
_cod_original_sg_symbol_H-M 'P 21/c'
_cod_database_code 7135143
_shelx_shelxl_version_number 2019/3
_shelx_space_group_comment
; 
The symmetry employed for this shelxl refinement is uniquely defined 
by the following loop, which should always be used as a source of 
symmetry information in preference to the above space-group names. 
They are only intended as comments. 
;
_shelx_estimated_absorpt_t_min 0.874
_shelx_estimated_absorpt_t_max 0.937

loop_
_space_group_symop_operation_xyz
'x, y, z'
'-x, y+1/2, -z+1/2'
'-x, -y, -z'
'x, -y-1/2, z-1/2'

loop_
_atom_site_label
_atom_site_type_symbol
_atom_site_fract_x
_atom_site_fract_y
_atom_site_fract_z
_atom_site_U_iso_or_equiv
_atom_site_adp_type
_atom_site_occupancy
_atom_site_site_symmetry_order
_atom_site_calc_flag
_atom_site_refinement_flags_posn
_atom_site_refinement_flags_adp
_atom_site_refinement_flags_occupancy
_atom_site_disorder_assembly
_atom_site_disorder_group
F1 F -0.2773(4) 0.02279(4) 0.43553(7) 0.0477(4) Uani 1 1 d . . . . .
C1 C 0.4753(5) 0.36025(7) 0.31564(10) 0.0271(4) Uani 1 1 d . . . . .
C2 C 0.3428(5) 0.33915(7) 0.24975(10) 0.0304(4) Uani 1 1 d . . . . .
H2 H 0.240107 0.304758 0.249602 0.036 Uiso 1 1 calc R U . . .
C3 C 0.3572(5) 0.36739(7) 0.18355(11) 0.0330(5) Uani 1 1 d . . . . .
H3 H 0.264608 0.352015 0.139341 0.040 Uiso 1 1 calc R U . . .
C4 C 0.5043(5) 0.41713(7) 0.18222(10) 0.0318(4) Uani 1 1 d . . . . .
H4 H 0.513939 0.435792 0.136964 0.038 Uiso 1 1 calc R U . . .
C5 C 0.6415(5) 0.44090(7) 0.24743(10) 0.0289(4) Uani 1 1 d . . . . .
C6 C 0.6242(5) 0.41222(6) 0.31443(10) 0.0259(4) Uani 1 1 d . . . . .
C7 C 0.7599(5) 0.43601(7) 0.38080(10) 0.0286(4) Uani 1 1 d . . . . .
C8 C 0.9049(5) 0.48659(7) 0.37798(11) 0.0324(5) Uani 1 1 d . . . . .
H8 H 0.994339 0.502570 0.422046 0.039 Uiso 1 1 calc R U . . .
C9 C 0.9222(5) 0.51471(7) 0.31137(11) 0.0333(5) Uani 1 1 d . . . . .
H9 H 1.023182 0.549213 0.310754 0.040 Uiso 1 1 calc R U . . .
C10 C 0.7936(5) 0.49228(7) 0.24753(11) 0.0325(5) Uani 1 1 d . . . . .
H10 H 0.806281 0.511389 0.202680 0.039 Uiso 1 1 calc R U . . .
C11 C 0.7446(5) 0.40804(7) 0.45014(10) 0.0292(4) Uani 1 1 d . . . . .
H11 H 0.835406 0.425714 0.492818 0.035 Uiso 1 1 calc R U . . .
C12 C 0.6103(5) 0.35838(7) 0.45898(10) 0.0279(4) Uani 1 1 d . . . . .
C13 C 0.5982(5) 0.33567(7) 0.53438(10) 0.0285(4) Uani 1 1 d . . . . .
C14 C 0.4833(5) 0.36635(7) 0.59273(10) 0.0311(5) Uani 1 1 d . . . . .
H14 H 0.416074 0.402283 0.584204 0.037 Uiso 1 1 calc R U . . .
C15 C 0.4658(6) 0.34523(7) 0.66280(10) 0.0335(5) Uani 1 1 d . . . . .
H15 H 0.384665 0.366563 0.701692 0.040 Uiso 1 1 calc R U . . .
C16 C 0.5663(6) 0.29304(8) 0.67628(11) 0.0356(5) Uani 1 1 d . . . . .
H16 H 0.554327 0.278465 0.724269 0.043 Uiso 1 1 calc R U . . .
C17 C 0.6846(6) 0.26227(7) 0.61912(11) 0.0344(5) Uani 1 1 d . . . . .
H17 H 0.756532 0.226626 0.628202 0.041 Uiso 1 1 calc R U . . .
C18 C 0.6985(5) 0.28312(7) 0.54897(10) 0.0317(4) Uani 1 1 d . . . . .
H18 H 0.777177 0.261444 0.510201 0.038 Uiso 1 1 calc R U . . .
C19 C 0.3184(5) 0.27315(7) 0.39125(10) 0.0289(4) Uani 1 1 d . . . . .
C20 C 0.2070(5) 0.22815(7) 0.39457(10) 0.0284(4) Uani 1 1 d . . . . .
C21 C 0.0804(5) 0.17509(7) 0.40443(10) 0.0281(4) Uani 1 1 d . . . . .
C22 C -0.0719(5) 0.14640(7) 0.34606(11) 0.0294(4) Uani 1 1 d . . . . .
C23 C -0.1942(6) 0.09513(7) 0.35631(11) 0.0326(5) Uani 1 1 d . . . . .
C24 C -0.1587(6) 0.07327(7) 0.42542(11) 0.0349(5) Uani 1 1 d . . . . .
C25 C -0.0092(6) 0.09991(7) 0.48456(12) 0.0368(5) Uani 1 1 d . . . . .
C26 C 0.1099(6) 0.15133(7) 0.47376(11) 0.0327(5) Uani 1 1 d . . . . .
B1 B 0.4676(6) 0.32934(8) 0.38914(12) 0.0284(5) Uani 1 1 d . . . . .
H22 H -0.091(5) 0.1632(8) 0.2963(12) 0.034 Uiso 1 1 d . U . . .
H23 H -0.306(5) 0.0751(8) 0.3186(11) 0.034 Uiso 1 1 d . U . . .
H25 H 0.014(5) 0.0835(9) 0.5320(12) 0.034 Uiso 1 1 d . U . . .
H26 H 0.215(5) 0.1715(8) 0.5145(12) 0.034 Uiso 1 1 d . U . . .

loop_
_atom_site_aniso_label
_atom_site_aniso_U_11
_atom_site_aniso_U_22
_atom_site_aniso_U_33
_atom_site_aniso_U_23
_atom_site_aniso_U_13
_atom_site_aniso_U_12
F1 0.0685(9) 0.0145(5) 0.0600(8) 0.0037(5) 0.0035(7) -0.0106(5)
C1 0.0358(11) 0.0161(8) 0.0296(10) -0.0020(7) 0.0024(8) 0.0041(7)
C2 0.0414(11) 0.0171(8) 0.0326(10) -0.0026(7) 0.0023(8) 0.0011(7)
C3 0.0458(12) 0.0245(9) 0.0283(10) -0.0029(8) -0.0022(8) 0.0042(8)
C4 0.0436(12) 0.0234(9) 0.0287(10) 0.0030(7) 0.0033(8) 0.0042(8)
C5 0.0377(11) 0.0166(8) 0.0324(10) 0.0006(7) 0.0042(8) 0.0040(7)
C6 0.0337(10) 0.0143(8) 0.0297(10) -0.0009(7) 0.0023(8) 0.0034(7)
C7 0.0375(11) 0.0151(8) 0.0332(10) -0.0021(7) 0.0032(8) 0.0020(7)
C8 0.0430(12) 0.0172(8) 0.0370(11) -0.0053(8) 0.0034(9) -0.0003(8)
C9 0.0429(12) 0.0145(8) 0.0429(12) 0.0007(8) 0.0073(9) 0.0003(7)
C10 0.0411(11) 0.0192(9) 0.0375(11) 0.0054(8) 0.0064(9) 0.0047(8)
C11 0.0395(11) 0.0178(8) 0.0304(10) -0.0029(7) 0.0008(8) -0.0002(7)
C12 0.0373(11) 0.0165(8) 0.0302(10) -0.0010(7) 0.0033(8) 0.0023(7)
C13 0.0362(11) 0.0210(9) 0.0284(9) -0.0018(7) -0.0004(8) -0.0025(7)
C14 0.0424(12) 0.0193(8) 0.0317(10) -0.0020(7) 0.0014(8) -0.0007(8)
C15 0.0441(12) 0.0274(9) 0.0291(10) -0.0041(8) 0.0026(8) -0.0022(8)
C16 0.0488(13) 0.0296(10) 0.0283(10) 0.0014(8) 0.0002(9) -0.0077(9)
C17 0.0481(13) 0.0207(9) 0.0343(10) 0.0031(8) -0.0011(9) -0.0026(8)
C18 0.0414(12) 0.0210(9) 0.0325(10) -0.0025(7) 0.0002(8) -0.0005(8)
C19 0.0419(11) 0.0206(9) 0.0244(9) -0.0015(7) 0.0015(8) 0.0014(7)
C20 0.0406(11) 0.0181(8) 0.0265(9) -0.0020(7) 0.0019(8) 0.0003(7)
C21 0.0394(11) 0.0154(8) 0.0297(10) -0.0023(7) 0.0031(8) 0.0010(7)
C22 0.0418(12) 0.0173(8) 0.0291(10) -0.0010(7) 0.0019(8) 0.0013(7)
C23 0.0438(12) 0.0199(9) 0.0341(11) -0.0061(8) 0.0002(9) -0.0011(8)
C24 0.0474(12) 0.0109(8) 0.0468(12) 0.0001(8) 0.0063(9) -0.0044(8)
C25 0.0549(14) 0.0225(9) 0.0330(11) 0.0052(8) 0.0022(9) -0.0009(9)
C26 0.0484(12) 0.0205(9) 0.0291(10) -0.0021(8) -0.0006(9) -0.0018(8)
B1 0.0372(12) 0.0173(9) 0.0310(11) -0.0016(8) 0.0037(9) 0.0031(8)

loop_
_atom_type_symbol
_atom_type_description
_atom_type_scat_dispersion_real
_atom_type_scat_dispersion_imag
_atom_type_scat_source
C C 0.0181 0.0091 'International Tables Vol C Tables 4.2.6.8 and 6.1.1.4'
H H 0.0000 0.0000 'International Tables Vol C Tables 4.2.6.8 and 6.1.1.4'
B B 0.0090 0.0039 'International Tables Vol C Tables 4.2.6.8 and 6.1.1.4'
F F 0.0727 0.0534 'International Tables Vol C Tables 4.2.6.8 and 6.1.1.4'

loop_
_geom_angle_atom_site_label_1
_geom_angle_atom_site_label_2
_geom_angle_atom_site_label_3
_geom_angle
_geom_angle_site_symmetry_1
_geom_angle_site_symmetry_3
_geom_angle_publ_flag
C2 C1 C6 118.03(16) . . ?
C2 C1 B1 122.41(16) . . ?
C6 C1 B1 119.55(16) . . ?
C1 C2 C3 121.59(17) . . ?
C4 C3 C2 120.39(17) . . ?
C3 C4 C5 120.74(17) . . ?
C4 C5 C10 121.81(17) . . ?
C4 C5 C6 118.60(16) . . ?
C10 C5 C6 119.58(17) . . ?
C5 C6 C1 120.63(16) . . ?
C5 C6 C7 119.10(16) . . ?
C1 C6 C7 120.26(16) . . ?
C8 C7 C6 119.05(17) . . ?
C8 C7 C11 120.37(17) . . ?
C6 C7 C11 120.57(16) . . ?
C7 C8 C9 121.54(18) . . ?
C10 C9 C8 119.89(17) . . ?
C9 C10 C5 120.83(17) . . ?
C12 C11 C7 125.14(17) . . ?
C11 C12 C13 119.02(16) . . ?
C11 C12 B1 117.30(16) . . ?
C13 C12 B1 123.66(16) . . ?
C14 C13 C18 117.99(17) . . ?
C14 C13 C12 120.75(16) . . ?
C18 C13 C12 121.26(16) . . ?
C15 C14 C13 121.09(17) . . ?
C14 C15 C16 120.14(18) . . ?
C15 C16 C17 119.44(18) . . ?
C18 C17 C16 120.48(18) . . ?
C17 C18 C13 120.85(17) . . ?
C20 C19 B1 178.1(2) . . ?
C19 C20 C21 175.64(19) . . ?
C22 C21 C26 119.02(16) . . ?
C22 C21 C20 121.36(16) . . ?
C26 C21 C20 119.62(16) . . ?
C23 C22 C21 120.83(18) . . ?
C24 C23 C22 118.14(18) . . ?
F1 C24 C23 118.23(17) . . ?
F1 C24 C25 118.64(18) . . ?
C23 C24 C25 123.13(17) . . ?
C24 C25 C26 118.21(18) . . ?
C25 C26 C21 120.67(18) . . ?
C19 B1 C1 120.36(17) . . ?
C19 B1 C12 122.52(17) . . ?
C1 B1 C12 117.11(16) . . ?

loop_
_geom_bond_atom_site_label_1
_geom_bond_atom_site_label_2
_geom_bond_distance
_geom_bond_site_symmetry_2
_geom_bond_publ_flag
F1 C24 1.363(2) . ?
C1 C2 1.391(3) . ?
C1 C6 1.426(2) . ?
C1 B1 1.548(3) . ?
C2 C3 1.401(3) . ?
C3 C4 1.372(3) . ?
C4 C5 1.413(3) . ?
C5 C10 1.417(2) . ?
C5 C6 1.420(3) . ?
C6 C7 1.429(3) . ?
C7 C8 1.389(2) . ?
C7 C11 1.448(3) . ?
C8 C9 1.407(3) . ?
C9 C10 1.368(3) . ?
C11 C12 1.362(2) . ?
C12 C13 1.489(3) . ?
C12 B1 1.548(3) . ?
C13 C14 1.398(3) . ?
C13 C18 1.398(2) . ?
C14 C15 1.386(3) . ?
C15 C16 1.386(3) . ?
C16 C17 1.387(3) . ?
C17 C18 1.383(3) . ?
C19 C20 1.211(3) . ?
C19 B1 1.525(3) . ?
C20 C21 1.432(2) . ?
C21 C22 1.395(3) . ?
C21 C26 1.397(3) . ?
C22 C23 1.386(3) . ?
C23 C24 1.375(3) . ?
C24 C25 1.375(3) . ?
C25 C26 1.387(3) . ?
